data_2231400
loop_
_publ_author_name
'Wang, Wei'
'Gao, Yan'
'Zhang, Jing-jing'
'Jia, Xiao-yu'
'Wu, Wen-peng'

_publ_section_title
;
 3-{4-[(2-Hydroxybenzylidene)amino]-3-methyl-5-sulfanylidene-4,5-dihydro-1<i>H</i>-1,2,4-triazol-1-yl}-1,3-diphenylpropan-1-one
;
_journal_coeditor_code BH2375
_journal_issue 9
_journal_name_full 'Acta Crystallographica Section E'
_journal_page_first o2533
_journal_paper_doi 10.1107/S1600536811034878
_journal_volume 67
_journal_year 2011
_chemical_formula_iupac 'C25 H22 N4 O2 S'
_chemical_formula_moiety 'C25 H22 N4 O2 S'
_chemical_formula_sum 'C25 H22 N4 O2 S'
_chemical_formula_weight 442.53
_chemical_name_systematic
;
3-{4-[(2-Hydroxybenzylidene)amino]-3-methyl-5-sulfanylidene-4,5-dihydro-
1<i>H</i>-1,2,4-triazol-1-yl}-1,3-diphenylpropan-1-one
;
_space_group_IT_number 2
_symmetry_cell_setting triclinic
_symmetry_space_group_name_Hall '-P 1'
_symmetry_space_group_name_H-M 'P -1'
_atom_sites_solution_hydrogens geom
_atom_sites_solution_primary direct
_atom_sites_solution_secondary difmap
_cell_angle_alpha 95.056(11)
_cell_angle_beta 103.342(12)
_cell_angle_gamma 100.212(15)
_cell_formula_units_Z 4
_cell_length_a 12.1053(12)
_cell_length_b 12.4682(12)
_cell_length_c 15.5480(16)
_cell_measurement_reflns_used 6881
_cell_measurement_temperature 113(2)
_cell_measurement_theta_max 27.1
_cell_measurement_theta_min 1.4
_cell_volume 2226.7(4)
_computing_cell_refinement 'CrystalClear (Rigaku/MSC, 2005)'
_computing_data_collection 'CrystalClear (Rigaku/MSC, 2005)'
_computing_data_reduction 'CrystalClear (Rigaku/MSC, 2005)'
_computing_molecular_graphics 'SHELXTL (Sheldrick, 2008)'
_computing_publication_material 'SHELXTL (Sheldrick, 2008)'
_computing_structure_refinement 'SHELXL97 (Sheldrick, 2008)'
_computing_structure_solution 'SHELXS97 (Sheldrick, 2008)'
_diffrn_ambient_temperature 113(2)
_diffrn_detector_area_resol_mean 14.63
_diffrn_measured_fraction_theta_full 0.993
_diffrn_measured_fraction_theta_max 0.993
_diffrn_measurement_device_type 'Rigaku Saturn CCD area-detector'
_diffrn_measurement_method '\f and \w'
_diffrn_radiation_monochromator multilayer
_diffrn_radiation_source 'rotating anode'
_diffrn_radiation_type 'Mo K\a'
_diffrn_radiation_wavelength 0.71073
_diffrn_reflns_av_R_equivalents 0.0728
_diffrn_reflns_av_sigmaI/netI 0.1078
_diffrn_reflns_limit_h_max 14
_diffrn_reflns_limit_h_min -15
_diffrn_reflns_limit_k_max 15
_diffrn_reflns_limit_k_min -15
_diffrn_reflns_limit_l_max 19
_diffrn_reflns_limit_l_min -19
_diffrn_reflns_number 27078
_diffrn_reflns_theta_full 26.99
_diffrn_reflns_theta_max 26.99
_diffrn_reflns_theta_min 1.36
_diffrn_standards_decay_% 0
_diffrn_standards_interval_count 0
_diffrn_standards_interval_time 0
_diffrn_standards_number 0
_exptl_absorpt_coefficient_mu 0.175
_exptl_absorpt_correction_T_max 0.9793
_exptl_absorpt_correction_T_min 0.9658
_exptl_absorpt_correction_type multi-scan
_exptl_absorpt_process_details '(CrystalClear; Rigaku/MSC, 2005)'
_exptl_crystal_colour colourless
_exptl_crystal_density_diffrn 1.320
_exptl_crystal_density_method 'not measured'
_exptl_crystal_description prism
_exptl_crystal_F_000 928
_exptl_crystal_size_max 0.20
_exptl_crystal_size_mid 0.18
_exptl_crystal_size_min 0.12
_refine_diff_density_max 0.605
_refine_diff_density_min -0.328
_refine_ls_extinction_method none
_refine_ls_goodness_of_fit_ref 1.004
_refine_ls_hydrogen_treatment mixed
_refine_ls_matrix_type full
_refine_ls_number_constraints 0
_refine_ls_number_parameters 585
_refine_ls_number_reflns 9643
_refine_ls_number_restraints 0
_refine_ls_restrained_S_all 1.004
_refine_ls_R_factor_all 0.1003
_refine_ls_R_factor_gt 0.0639
_refine_ls_shift/su_max 0.000
_refine_ls_shift/su_mean 0.000
_refine_ls_structure_factor_coef Fsqd
_refine_ls_weighting_details 'w=1/[\s^2^(Fo^2^)+(0.0560P)^2^] where P=(Fo^2^+2Fc^2^)/3'
_refine_ls_weighting_scheme calc
_refine_ls_wR_factor_gt 0.1275
_refine_ls_wR_factor_ref 0.1453
_reflns_number_gt 6461
_reflns_number_total 9643
_reflns_threshold_expression I>2\s(I)
_cod_data_source_file bh2375.cif
_cod_data_source_block I
_cod_database_code 2231400
_cod_database_fobs_code 2231400

loop_
_symmetry_equiv_pos_as_xyz
'x, y, z'
'-x, -y, -z'

loop_
_atom_site_type_symbol
_atom_site_label
_atom_site_fract_x
_atom_site_fract_y
_atom_site_fract_z
_atom_site_U_iso_or_equiv
_atom_site_adp_type
_atom_site_calc_flag
_atom_site_refinement_flags
_atom_site_occupancy
_atom_site_symmetry_multiplicity
S S1 0.92386(6) 0.21027(5) 0.23449(5) 0.02221(18) Uani d . 1 1
S S2 0.83187(6) 0.71656(6) 0.49822(5) 0.02859(19) Uani d . 1 1
O O1 0.62968(15) 0.17443(15) 0.27421(13) 0.0274(5) Uani d . 1 1
O O2 0.90261(17) -0.16179(16) -0.04063(13) 0.0295(5) Uani d . 1 1
H H2 0.866(3) -0.113(2) -0.027(2) 0.044 Uiso d . 1 1
O O3 0.88771(17) 1.03662(15) 0.56160(13) 0.0332(5) Uani d . 1 1
O O4 0.38942(16) 0.58080(16) 0.60955(14) 0.0330(5) Uani d . 1 1
H H4 0.431(3) 0.627(2) 0.577(2) 0.049 Uiso d . 1 1
N N1 0.71659(18) 0.20564(16) 0.11772(14) 0.0183(5) Uani d . 1 1
N N2 0.64145(18) 0.15040(17) 0.03849(15) 0.0204(5) Uani d . 1 1
N N3 0.79130(17) 0.07125(16) 0.08120(14) 0.0172(5) Uani d . 1 1
N N4 0.85762(18) -0.00627(16) 0.06624(15) 0.0199(5) Uani d . 1 1
N N5 0.70663(18) 0.86606(17) 0.43391(15) 0.0205(5) Uani d . 1 1
N N6 0.59842(18) 0.89447(17) 0.42255(15) 0.0224(5) Uani d . 1 1
N N7 0.60683(18) 0.74759(17) 0.49396(14) 0.0199(5) Uani d . 1 1
N N8 0.56141(18) 0.66959(17) 0.54196(14) 0.0210(5) Uani d . 1 1
C C1 0.8117(2) 0.1620(2) 0.14674(17) 0.0168(6) Uani d . 1 1
C C2 0.6902(2) 0.0697(2) 0.01751(17) 0.0184(6) Uani d . 1 1
C C3 0.6948(2) 0.31047(19) 0.15598(18) 0.0186(6) Uani d . 1 1
H H3 0.7493 0.3323 0.2165 0.022 Uiso calc R 1 1
C C4 0.5720(2) 0.2947(2) 0.16793(18) 0.0210(6) Uani d . 1 1
H H4A 0.5165 0.2660 0.1095 0.025 Uiso calc R 1 1
H H4B 0.5570 0.3670 0.1884 0.025 Uiso calc R 1 1
C C5 0.5508(2) 0.2159(2) 0.23477(18) 0.0206(6) Uani d . 1 1
C C6 0.4334(2) 0.1894(2) 0.25256(17) 0.0193(6) Uani d . 1 1
C C7 0.4119(2) 0.1069(2) 0.30634(18) 0.0238(6) Uani d . 1 1
H H7 0.4700 0.0668 0.3277 0.029 Uiso calc R 1 1
C C8 0.3057(2) 0.0837(2) 0.32840(19) 0.0272(7) Uani d . 1 1
H H8 0.2918 0.0283 0.3651 0.033 Uiso calc R 1 1
C C9 0.2200(2) 0.1419(2) 0.29662(19) 0.0280(7) Uani d . 1 1
H H9 0.1484 0.1274 0.3130 0.034 Uiso calc R 1 1
C C10 0.2389(2) 0.2212(2) 0.24093(19) 0.0263(7) Uani d . 1 1
H H10 0.1794 0.2593 0.2180 0.032 Uiso calc R 1 1
C C11 0.3454(2) 0.2448(2) 0.21884(18) 0.0232(6) Uani d . 1 1
H H11 0.3581 0.2987 0.1807 0.028 Uiso calc R 1 1
C C12 0.7260(2) 0.3993(2) 0.09762(18) 0.0218(6) Uani d . 1 1
C C13 0.6453(2) 0.4232(2) 0.02656(19) 0.0280(7) Uani d . 1 1
H H13 0.5661 0.3882 0.0156 0.034 Uiso calc R 1 1
C C14 0.6790(3) 0.4981(2) -0.0292(2) 0.0336(7) Uani d . 1 1
H H14 0.6228 0.5136 -0.0777 0.040 Uiso calc R 1 1
C C15 0.7950(3) 0.5500(2) -0.0134(2) 0.0336(7) Uani d . 1 1
H H15 0.8181 0.6013 -0.0508 0.040 Uiso calc R 1 1
C C16 0.8761(3) 0.5263(2) 0.0568(2) 0.0326(7) Uani d . 1 1
H H16 0.9554 0.5610 0.0673 0.039 Uiso calc R 1 1
C C17 0.8422(2) 0.4514(2) 0.1126(2) 0.0267(7) Uani d . 1 1
H H17 0.8985 0.4359 0.1610 0.032 Uiso calc R 1 1
C C18 0.9372(2) -0.0246(2) 0.13119(18) 0.0218(6) Uani d . 1 1
H H18 0.9503 0.0139 0.1893 0.026 Uiso calc R 1 1
C C19 1.0066(2) -0.1046(2) 0.11477(18) 0.0190(6) Uani d . 1 1
C C20 0.9894(2) -0.1674(2) 0.03076(18) 0.0208(6) Uani d . 1 1
C C21 1.0628(2) -0.2392(2) 0.0193(2) 0.0262(7) Uani d . 1 1
H H21 1.0514 -0.2812 -0.0372 0.031 Uiso calc R 1 1
C C22 1.1522(2) -0.2495(2) 0.0898(2) 0.0285(7) Uani d . 1 1
H H22 1.2027 -0.2974 0.0809 0.034 Uiso calc R 1 1
C C23 1.1690(2) -0.1903(2) 0.1739(2) 0.0312(7) Uani d . 1 1
H H23 1.2291 -0.1990 0.2226 0.037 Uiso calc R 1 1
C C24 1.0965(2) -0.1186(2) 0.1852(2) 0.0278(7) Uani d . 1 1
H H24 1.1080 -0.0778 0.2423 0.033 Uiso calc R 1 1
C C25 0.6467(2) -0.0121(2) -0.06449(18) 0.0248(6) Uani d . 1 1
H H25A 0.5715 -0.0007 -0.0980 0.037 Uiso calc R 1 1
H H25B 0.6378 -0.0865 -0.0478 0.037 Uiso calc R 1 1
H H25C 0.7021 -0.0028 -0.1017 0.037 Uiso calc R 1 1
C C26 0.7169(2) 0.7757(2) 0.47639(17) 0.0209(6) Uani d . 1 1
C C27 0.5405(2) 0.8219(2) 0.46061(18) 0.0212(6) Uani d . 1 1
C C28 0.7919(2) 0.9226(2) 0.38905(18) 0.0221(6) Uani d . 1 1
H H28 0.8686 0.9038 0.4151 0.027 Uiso calc R 1 1
C C29 0.8065(2) 1.0476(2) 0.40721(18) 0.0235(6) Uani d . 1 1
H H29A 0.8567 1.0820 0.3709 0.028 Uiso calc R 1 1
H H29B 0.7297 1.0670 0.3874 0.028 Uiso calc R 1 1
C C30 0.8588(2) 1.0960(2) 0.50451(19) 0.0233(6) Uani d . 1 1
C C31 0.8727(2) 1.2177(2) 0.52909(19) 0.0227(6) Uani d . 1 1
C C32 0.8483(2) 1.2898(2) 0.4661(2) 0.0270(7) Uani d . 1 1
H H32 0.8196 1.2617 0.4046 0.032 Uiso calc R 1 1
C C33 0.8659(2) 1.4022(2) 0.4933(2) 0.0312(7) Uani d . 1 1
H H33 0.8492 1.4504 0.4502 0.037 Uiso calc R 1 1
C C34 0.9079(2) 1.4445(2) 0.5830(2) 0.0338(8) Uani d . 1 1
H H34 0.9210 1.5214 0.6011 0.041 Uiso calc R 1 1
C C35 0.9306(3) 1.3733(2) 0.6466(2) 0.0357(8) Uani d . 1 1
H H35 0.9579 1.4016 0.7081 0.043 Uiso calc R 1 1
C C36 0.9132(2) 1.2612(2) 0.6194(2) 0.0291(7) Uani d . 1 1
H H36 0.9290 1.2132 0.6628 0.035 Uiso calc R 1 1
C C37 0.7548(2) 0.8752(2) 0.29097(19) 0.0214(6) Uani d . 1 1
C C38 0.6689(2) 0.9106(2) 0.22952(19) 0.0240(6) Uani d . 1 1
H H38 0.6368 0.9703 0.2478 0.029 Uiso calc R 1 1
C C39 0.6302(2) 0.8584(2) 0.14137(19) 0.0252(6) Uani d . 1 1
H H39 0.5709 0.8818 0.1004 0.030 Uiso calc R 1 1
C C40 0.6784(2) 0.7724(2) 0.1137(2) 0.0281(7) Uani d . 1 1
H H40 0.6528 0.7376 0.0537 0.034 Uiso calc R 1 1
C C41 0.7640(3) 0.7373(2) 0.1738(2) 0.0303(7) Uani d . 1 1
H H41 0.7972 0.6787 0.1550 0.036 Uiso calc R 1 1
C C42 0.8011(2) 0.7882(2) 0.2617(2) 0.0270(7) Uani d . 1 1
H H42 0.8592 0.7631 0.3025 0.032 Uiso calc R 1 1
C C43 0.6233(2) 0.6041(2) 0.58012(17) 0.0222(6) Uani d . 1 1
H H43 0.6998 0.6069 0.5734 0.027 Uiso calc R 1 1
C C44 0.5754(2) 0.5258(2) 0.63360(18) 0.0210(6) Uani d . 1 1
C C45 0.4626(2) 0.5166(2) 0.64556(18) 0.0237(6) Uani d . 1 1
C C46 0.4213(3) 0.4391(2) 0.69749(19) 0.0293(7) Uani d . 1 1
H H46 0.3445 0.4321 0.7045 0.035 Uiso calc R 1 1
C C47 0.4928(3) 0.3731(2) 0.7383(2) 0.0320(7) Uani d . 1 1
H H47 0.4647 0.3208 0.7732 0.038 Uiso calc R 1 1
C C48 0.6053(3) 0.3830(2) 0.7286(2) 0.0338(7) Uani d . 1 1
H H48 0.6545 0.3385 0.7576 0.041 Uiso calc R 1 1
C C49 0.6457(3) 0.4583(2) 0.67630(19) 0.0295(7) Uani d . 1 1
H H49 0.7224 0.4641 0.6694 0.035 Uiso calc R 1 1
C C50 0.4191(2) 0.8177(2) 0.46712(19) 0.0274(7) Uani d . 1 1
H H50A 0.3895 0.8777 0.4390 0.041 Uiso calc R 1 1
H H50B 0.4173 0.8256 0.5300 0.041 Uiso calc R 1 1
H H50C 0.3705 0.7471 0.4366 0.041 Uiso calc R 1 1

loop_
_atom_site_aniso_label
_atom_site_aniso_U_11
_atom_site_aniso_U_22
_atom_site_aniso_U_33
_atom_site_aniso_U_12
_atom_site_aniso_U_13
_atom_site_aniso_U_23
S1 0.0204(4) 0.0242(4) 0.0210(4) 0.0043(3) 0.0043(3) 0.0010(3)
S2 0.0263(4) 0.0337(4) 0.0344(5) 0.0131(3) 0.0154(3) 0.0159(3)
O1 0.0244(11) 0.0308(11) 0.0309(12) 0.0108(9) 0.0087(9) 0.0094(9)
O2 0.0351(12) 0.0342(12) 0.0209(11) 0.0161(10) 0.0049(10) -0.0002(9)
O3 0.0411(13) 0.0337(12) 0.0240(12) 0.0061(10) 0.0050(10) 0.0113(9)
O4 0.0257(12) 0.0370(13) 0.0420(14) 0.0079(9) 0.0135(10) 0.0189(10)
N1 0.0186(12) 0.0173(11) 0.0190(12) 0.0014(9) 0.0063(10) 0.0022(9)
N2 0.0188(12) 0.0212(12) 0.0207(13) 0.0022(10) 0.0060(10) 0.0019(10)
N3 0.0181(12) 0.0172(11) 0.0178(12) 0.0039(9) 0.0067(10) 0.0044(9)
N4 0.0207(12) 0.0184(12) 0.0249(13) 0.0068(9) 0.0116(10) 0.0051(10)
N5 0.0200(12) 0.0235(12) 0.0219(13) 0.0069(10) 0.0097(10) 0.0072(10)
N6 0.0211(12) 0.0256(13) 0.0232(13) 0.0072(10) 0.0080(10) 0.0061(10)
N7 0.0213(12) 0.0222(12) 0.0182(12) 0.0043(10) 0.0078(10) 0.0061(10)
N8 0.0257(13) 0.0196(12) 0.0188(12) 0.0016(10) 0.0089(10) 0.0054(9)
C1 0.0183(14) 0.0163(13) 0.0189(14) 0.0020(11) 0.0104(11) 0.0067(11)
C2 0.0200(14) 0.0168(14) 0.0192(14) 0.0023(11) 0.0070(12) 0.0045(11)
C3 0.0209(14) 0.0174(14) 0.0178(14) 0.0052(11) 0.0052(12) -0.0005(11)
C4 0.0209(15) 0.0220(14) 0.0229(15) 0.0079(11) 0.0080(12) 0.0038(12)
C5 0.0239(15) 0.0205(14) 0.0174(14) 0.0068(12) 0.0047(12) -0.0007(11)
C6 0.0191(14) 0.0234(15) 0.0146(14) 0.0049(11) 0.0033(11) -0.0008(11)
C7 0.0256(15) 0.0230(15) 0.0209(15) 0.0026(12) 0.0050(12) 0.0000(12)
C8 0.0266(16) 0.0284(16) 0.0267(17) 0.0016(13) 0.0100(13) 0.0034(13)
C9 0.0216(16) 0.0328(17) 0.0277(17) 0.0003(13) 0.0090(13) -0.0021(13)
C10 0.0209(15) 0.0314(16) 0.0254(16) 0.0069(12) 0.0043(13) -0.0025(13)
C11 0.0228(15) 0.0270(15) 0.0193(15) 0.0049(12) 0.0053(12) 0.0001(12)
C12 0.0261(16) 0.0215(15) 0.0214(15) 0.0085(12) 0.0110(13) 0.0007(11)
C13 0.0275(16) 0.0283(16) 0.0280(17) 0.0035(13) 0.0083(14) 0.0040(13)
C14 0.046(2) 0.0318(17) 0.0267(17) 0.0108(15) 0.0119(15) 0.0085(13)
C15 0.049(2) 0.0248(16) 0.0341(19) 0.0060(14) 0.0235(16) 0.0078(14)
C16 0.0323(18) 0.0248(16) 0.046(2) 0.0042(13) 0.0200(16) 0.0066(14)
C17 0.0256(16) 0.0222(15) 0.0343(18) 0.0072(12) 0.0103(14) 0.0025(13)
C18 0.0241(15) 0.0206(14) 0.0207(15) 0.0044(12) 0.0063(12) 0.0025(11)
C19 0.0187(14) 0.0164(14) 0.0235(15) 0.0037(11) 0.0074(12) 0.0049(11)
C20 0.0229(15) 0.0201(14) 0.0222(15) 0.0036(11) 0.0101(13) 0.0064(11)
C21 0.0317(17) 0.0232(15) 0.0305(17) 0.0083(13) 0.0187(14) 0.0046(13)
C22 0.0265(16) 0.0250(16) 0.042(2) 0.0136(13) 0.0174(15) 0.0092(14)
C23 0.0279(17) 0.0317(17) 0.0346(19) 0.0129(14) 0.0032(14) 0.0067(14)
C24 0.0296(16) 0.0266(16) 0.0262(17) 0.0079(13) 0.0042(13) 0.0014(13)
C25 0.0279(16) 0.0233(15) 0.0219(16) 0.0055(12) 0.0045(13) -0.0005(12)
C26 0.0247(15) 0.0213(14) 0.0172(14) 0.0022(12) 0.0073(12) 0.0048(11)
C27 0.0225(15) 0.0210(14) 0.0223(15) 0.0066(12) 0.0078(12) 0.0050(11)
C28 0.0210(15) 0.0264(15) 0.0236(16) 0.0063(12) 0.0104(12) 0.0121(12)
C29 0.0241(15) 0.0266(15) 0.0211(15) 0.0047(12) 0.0066(12) 0.0086(12)
C30 0.0179(15) 0.0323(16) 0.0212(16) 0.0044(12) 0.0073(12) 0.0065(12)
C31 0.0153(14) 0.0309(16) 0.0228(15) 0.0040(12) 0.0064(12) 0.0057(12)
C32 0.0217(15) 0.0334(17) 0.0259(16) 0.0043(13) 0.0062(13) 0.0066(13)
C33 0.0293(17) 0.0284(17) 0.0357(19) 0.0031(13) 0.0087(14) 0.0075(14)
C34 0.0279(17) 0.0307(17) 0.041(2) 0.0015(13) 0.0121(15) -0.0028(15)
C35 0.0364(19) 0.0402(19) 0.0274(18) 0.0068(15) 0.0068(15) -0.0064(14)
C36 0.0230(16) 0.0397(18) 0.0257(17) 0.0080(13) 0.0060(13) 0.0081(14)
C37 0.0201(14) 0.0231(15) 0.0258(16) 0.0050(11) 0.0123(12) 0.0098(12)
C38 0.0256(16) 0.0238(15) 0.0269(16) 0.0082(12) 0.0116(13) 0.0074(12)
C39 0.0276(16) 0.0256(16) 0.0248(16) 0.0060(13) 0.0087(13) 0.0091(12)
C40 0.0341(17) 0.0277(16) 0.0248(16) 0.0027(13) 0.0141(14) 0.0052(13)
C41 0.0391(18) 0.0258(16) 0.0350(19) 0.0131(14) 0.0209(15) 0.0081(14)
C42 0.0267(16) 0.0318(17) 0.0294(17) 0.0117(13) 0.0134(14) 0.0123(13)
C43 0.0242(15) 0.0247(15) 0.0190(15) 0.0047(12) 0.0084(12) 0.0029(12)
C44 0.0269(15) 0.0177(14) 0.0190(15) 0.0034(11) 0.0073(12) 0.0027(11)
C45 0.0264(16) 0.0205(15) 0.0228(16) 0.0036(12) 0.0051(13) 0.0016(12)
C46 0.0346(17) 0.0249(16) 0.0292(17) 0.0009(13) 0.0135(14) 0.0043(13)
C47 0.048(2) 0.0244(16) 0.0278(17) 0.0034(14) 0.0186(15) 0.0094(13)
C48 0.045(2) 0.0288(17) 0.0345(19) 0.0142(14) 0.0149(16) 0.0134(14)
C49 0.0351(18) 0.0310(17) 0.0286(17) 0.0116(14) 0.0142(14) 0.0112(13)
C50 0.0252(16) 0.0321(17) 0.0289(17) 0.0096(13) 0.0097(13) 0.0102(13)

loop_
_atom_type_symbol
_atom_type_description
_atom_type_scat_dispersion_real
_atom_type_scat_dispersion_imag
_atom_type_scat_source
C C 0.0033 0.0016
; International Tables
Vol. C, Tables 4.2.6.8 and 6.1.1.4
;
H H 0.0000 0.0000
; International Tables
Vol. C, Tables 4.2.6.8 and 6.1.1.4
;
N N 0.0061 0.0033
; International Tables
Vol. C, Tables 4.2.6.8 and 6.1.1.4
;
O O 0.0106 0.0106
; International Tables
Vol. C, Tables 4.2.6.8 and 6.1.1.4
;
S S 0.1246 0.1246
; International Tables
Vol. C, Tables 4.2.6.8 and 6.1.1.4
;

loop_
_geom_angle_atom_site_label_1
_geom_angle_atom_site_label_2
_geom_angle_atom_site_label_3
_geom_angle
C20 O2 H2 110(2)
C45 O4 H4 105.7(18)
C1 N1 N2 114.5(2)
C1 N1 C3 126.3(2)
N2 N1 C3 118.7(2)
C2 N2 N1 104.0(2)
C2 N3 N4 118.0(2)
C2 N3 C1 109.41(19)
N4 N3 C1 132.3(2)
C18 N4 N3 120.0(2)
C26 N5 N6 114.3(2)
C26 N5 C28 125.7(2)
N6 N5 C28 119.4(2)
C27 N6 N5 104.1(2)
C27 N7 N8 118.7(2)
C27 N7 C26 108.6(2)
N8 N7 C26 132.4(2)
C43 N8 N7 120.9(2)
N1 C1 N3 101.2(2)
N1 C1 S1 128.02(19)
N3 C1 S1 130.68(19)
N2 C2 N3 110.8(2)
N2 C2 C25 125.7(2)
N3 C2 C25 123.5(2)
N1 C3 C4 110.4(2)
N1 C3 C12 108.2(2)
C4 C3 C12 115.3(2)
N1 C3 H3 107.5
C4 C3 H3 107.5
C12 C3 H3 107.5
C3 C4 C5 112.9(2)
C3 C4 H4A 109.0
C5 C4 H4A 109.0
C3 C4 H4B 109.0
C5 C4 H4B 109.0
H4A C4 H4B 107.8
O1 C5 C6 120.0(2)
O1 C5 C4 120.4(2)
C6 C5 C4 119.6(2)
C11 C6 C7 119.1(2)
C11 C6 C5 122.3(2)
C7 C6 C5 118.6(2)
C8 C7 C6 120.4(3)
C8 C7 H7 119.8
C6 C7 H7 119.8
C9 C8 C7 119.9(3)
C9 C8 H8 120.0
C7 C8 H8 120.0
C8 C9 C10 120.2(3)
C8 C9 H9 119.9
C10 C9 H9 119.9
C9 C10 C11 119.9(3)
C9 C10 H10 120.0
C11 C10 H10 120.0
C6 C11 C10 120.3(3)
C6 C11 H11 119.8
C10 C11 H11 119.8
C13 C12 C17 118.7(3)
C13 C12 C3 122.8(2)
C17 C12 C3 118.3(2)
C12 C13 C14 121.0(3)
C12 C13 H13 119.5
C14 C13 H13 119.5
C15 C14 C13 119.8(3)
C15 C14 H14 120.1
C13 C14 H14 120.1
C16 C15 C14 119.7(3)
C16 C15 H15 120.2
C14 C15 H15 120.2
C15 C16 C17 120.4(3)
C15 C16 H16 119.8
C17 C16 H16 119.8
C12 C17 C16 120.4(3)
C12 C17 H17 119.8
C16 C17 H17 119.8
N4 C18 C19 119.6(2)
N4 C18 H18 120.2
C19 C18 H18 120.2
C24 C19 C20 118.3(2)
C24 C19 C18 118.4(2)
C20 C19 C18 123.3(2)
O2 C20 C21 117.6(2)
O2 C20 C19 122.5(2)
C21 C20 C19 119.9(3)
C22 C21 C20 120.4(3)
C22 C21 H21 119.8
C20 C21 H21 119.8
C21 C22 C23 120.7(2)
C21 C22 H22 119.7
C23 C22 H22 119.7
C24 C23 C22 118.9(3)
C24 C23 H23 120.5
C22 C23 H23 120.5
C23 C24 C19 121.8(3)
C23 C24 H24 119.1
C19 C24 H24 119.1
C2 C25 H25A 109.5
C2 C25 H25B 109.5
H25A C25 H25B 109.5
C2 C25 H25C 109.5
H25A C25 H25C 109.5
H25B C25 H25C 109.5
N5 C26 N7 101.8(2)
N5 C26 S2 127.2(2)
N7 C26 S2 131.0(2)
N6 C27 N7 111.2(2)
N6 C27 C50 125.1(2)
N7 C27 C50 123.7(2)
N5 C28 C37 108.0(2)
N5 C28 C29 111.0(2)
C37 C28 C29 114.8(2)
N5 C28 H28 107.6
C37 C28 H28 107.6
C29 C28 H28 107.6
C30 C29 C28 114.4(2)
C30 C29 H29A 108.7
C28 C29 H29A 108.7
C30 C29 H29B 108.7
C28 C29 H29B 108.7
H29A C29 H29B 107.6
O3 C30 C31 121.1(3)
O3 C30 C29 120.8(2)
C31 C30 C29 118.1(2)
C36 C31 C32 118.6(3)
C36 C31 C30 118.1(3)
C32 C31 C30 123.3(3)
C33 C32 C31 120.3(3)
C33 C32 H32 119.8
C31 C32 H32 119.8
C34 C33 C32 120.5(3)
C34 C33 H33 119.8
C32 C33 H33 119.8
C33 C34 C35 119.8(3)
C33 C34 H34 120.1
C35 C34 H34 120.1
C36 C35 C34 119.7(3)
C36 C35 H35 120.1
C34 C35 H35 120.1
C35 C36 C31 121.1(3)
C35 C36 H36 119.4
C31 C36 H36 119.4
C42 C37 C38 118.4(3)
C42 C37 C28 119.3(2)
C38 C37 C28 122.1(2)
C39 C38 C37 120.4(3)
C39 C38 H38 119.8
C37 C38 H38 119.8
C40 C39 C38 120.1(3)
C40 C39 H39 120.0
C38 C39 H39 120.0
C41 C40 C39 119.9(3)
C41 C40 H40 120.0
C39 C40 H40 120.0
C40 C41 C42 119.9(3)
C40 C41 H41 120.1
C42 C41 H41 120.1
C41 C42 C37 121.3(3)
C41 C42 H42 119.3
C37 C42 H42 119.3
N8 C43 C44 120.0(2)
N8 C43 H43 120.0
C44 C43 H43 120.0
C49 C44 C45 118.3(2)
C49 C44 C43 118.7(2)
C45 C44 C43 123.0(2)
O4 C45 C44 122.8(2)
O4 C45 C46 117.0(2)
C44 C45 C46 120.2(2)
C47 C46 C45 120.0(3)
C47 C46 H46 120.0
C45 C46 H46 120.0
C46 C47 C48 120.4(3)
C46 C47 H47 119.8
C48 C47 H47 119.8
C47 C48 C49 119.8(3)
C47 C48 H48 120.1
C49 C48 H48 120.1
C48 C49 C44 121.3(3)
C48 C49 H49 119.4
C44 C49 H49 119.4
C27 C50 H50A 109.5
C27 C50 H50B 109.5
H50A C50 H50B 109.5
C27 C50 H50C 109.5
H50A C50 H50C 109.5
H50B C50 H50C 109.5

loop_
_geom_bond_atom_site_label_1
_geom_bond_atom_site_label_2
_geom_bond_distance
S1 C1 1.667(3)
S2 C26 1.669(3)
O1 C5 1.231(3)
O2 C20 1.358(3)
O2 H2 0.85(3)
O3 C30 1.234(3)
O4 C45 1.356(3)
O4 H4 0.95(3)
N1 C1 1.361(3)
N1 N2 1.389(3)
N1 C3 1.479(3)
N2 C2 1.307(3)
N3 C2 1.381(3)
N3 N4 1.398(3)
N3 C1 1.400(3)
N4 C18 1.292(3)
N5 C26 1.366(3)
N5 N6 1.393(3)
N5 C28 1.487(3)
N6 C27 1.312(3)
N7 C27 1.388(3)
N7 N8 1.390(3)
N7 C26 1.411(3)
N8 C43 1.295(3)
C2 C25 1.487(3)
C3 C4 1.521(3)
C3 C12 1.542(3)
C3 H3 1.0000
C4 C5 1.524(4)
C4 H4A 0.9900
C4 H4B 0.9900
C5 C6 1.496(4)
C6 C11 1.397(3)
C6 C7 1.408(4)
C7 C8 1.393(4)
C7 H7 0.9500
C8 C9 1.393(4)
C8 H8 0.9500
C9 C10 1.394(4)
C9 H9 0.9500
C10 C11 1.398(4)
C10 H10 0.9500
C11 H11 0.9500
C12 C13 1.388(4)
C12 C17 1.397(4)
C13 C14 1.401(4)
C13 H13 0.9500
C14 C15 1.393(4)
C14 H14 0.9500
C15 C16 1.381(4)
C15 H15 0.9500
C16 C17 1.403(4)
C16 H16 0.9500
C17 H17 0.9500
C18 C19 1.454(3)
C18 H18 0.9500
C19 C24 1.402(4)
C19 C20 1.414(4)
C20 C21 1.397(3)
C21 C22 1.384(4)
C21 H21 0.9500
C22 C23 1.397(4)
C22 H22 0.9500
C23 C24 1.387(4)
C23 H23 0.9500
C24 H24 0.9500
C25 H25A 0.9800
C25 H25B 0.9800
C25 H25C 0.9800
C27 C50 1.488(3)
C28 C37 1.519(4)
C28 C29 1.531(4)
C28 H28 1.0000
C29 C30 1.522(4)
C29 H29A 0.9900
C29 H29B 0.9900
C30 C31 1.501(4)
C31 C36 1.400(4)
C31 C32 1.404(4)
C32 C33 1.391(4)
C32 H32 0.9500
C33 C34 1.390(4)
C33 H33 0.9500
C34 C35 1.398(4)
C34 H34 0.9500
C35 C36 1.388(4)
C35 H35 0.9500
C36 H36 0.9500
C37 C42 1.394(4)
C37 C38 1.403(4)
C38 C39 1.400(4)
C38 H38 0.9500
C39 C40 1.391(4)
C39 H39 0.9500
C40 C41 1.387(4)
C40 H40 0.9500
C41 C42 1.390(4)
C41 H41 0.9500
C42 H42 0.9500
C43 C44 1.465(3)
C43 H43 0.9500
C44 C49 1.401(3)
C44 C45 1.407(4)
C45 C46 1.410(4)
C46 C47 1.385(4)
C46 H46 0.9500
C47 C48 1.391(4)
C47 H47 0.9500
C48 C49 1.392(4)
C48 H48 0.9500
C49 H49 0.9500
C50 H50A 0.9800
C50 H50B 0.9800
C50 H50C 0.9800

loop_
_geom_hbond_atom_site_label_D
_geom_hbond_atom_site_label_H
_geom_hbond_atom_site_label_A
_geom_hbond_site_symmetry_A
_geom_hbond_distance_DH
_geom_hbond_distance_HA
_geom_hbond_distance_DA
_geom_hbond_angle_DHA
_geom_hbond_publ_flag
O2 H2 N4 . 0.85(3) 1.92(3) 2.653(3) 144(3) yes
O4 H4 N8 . 0.95(3) 1.80(3) 2.658(3) 149(3) yes
C29 H29B O1 1_565 0.99 2.52 3.331(3) 139(2) yes
C38 H38 O1 1_565 0.95 2.56 3.440(3) 154(2) yes

loop_
_geom_torsion_atom_site_label_1
_geom_torsion_atom_site_label_2
_geom_torsion_atom_site_label_3
_geom_torsion_atom_site_label_4
_geom_torsion
C1 N1 N2 C2 0.4(3)
C3 N1 N2 C2 173.2(2)
C2 N3 N4 C18 -164.4(2)
C1 N3 N4 C18 22.8(4)
C26 N5 N6 C27 1.5(3)
C28 N5 N6 C27 172.5(2)
C27 N7 N8 C43 -174.7(2)
C26 N7 N8 C43 -1.1(4)
N2 N1 C1 N3 -1.6(3)
C3 N1 C1 N3 -173.8(2)
N2 N1 C1 S1 175.61(18)
C3 N1 C1 S1 3.4(4)
C2 N3 C1 N1 2.2(2)
N4 N3 C1 N1 175.4(2)
C2 N3 C1 S1 -174.9(2)
N4 N3 C1 S1 -1.7(4)
N1 N2 C2 N3 1.1(3)
N1 N2 C2 C25 -177.3(2)
N4 N3 C2 N2 -176.5(2)
C1 N3 C2 N2 -2.2(3)
N4 N3 C2 C25 1.9(3)
C1 N3 C2 C25 176.2(2)
C1 N1 C3 C4 -133.4(2)
N2 N1 C3 C4 54.6(3)
C1 N1 C3 C12 99.5(3)
N2 N1 C3 C12 -72.4(3)
N1 C3 C4 C5 63.8(3)
C12 C3 C4 C5 -173.2(2)
C3 C4 C5 O1 1.6(3)
C3 C4 C5 C6 -178.5(2)
O1 C5 C6 C11 171.4(2)
C4 C5 C6 C11 -8.4(4)
O1 C5 C6 C7 -7.6(4)
C4 C5 C6 C7 172.6(2)
C11 C6 C7 C8 -2.4(4)
C5 C6 C7 C8 176.6(2)
C6 C7 C8 C9 0.4(4)
C7 C8 C9 C10 1.7(4)
C8 C9 C10 C11 -1.8(4)
C7 C6 C11 C10 2.3(4)
C5 C6 C11 C10 -176.7(2)
C9 C10 C11 C6 -0.2(4)
N1 C3 C12 C13 92.1(3)
C4 C3 C12 C13 -32.0(3)
N1 C3 C12 C17 -82.6(3)
C4 C3 C12 C17 153.3(2)
C17 C12 C13 C14 -0.1(4)
C3 C12 C13 C14 -174.8(2)
C12 C13 C14 C15 -0.1(4)
C13 C14 C15 C16 0.5(4)
C14 C15 C16 C17 -0.7(4)
C13 C12 C17 C16 0.0(4)
C3 C12 C17 C16 174.9(2)
C15 C16 C17 C12 0.4(4)
N3 N4 C18 C19 -179.3(2)
N4 C18 C19 C24 176.6(2)
N4 C18 C19 C20 -2.1(4)
C24 C19 C20 O2 178.0(2)
C18 C19 C20 O2 -3.3(4)
C24 C19 C20 C21 -1.4(4)
C18 C19 C20 C21 177.3(2)
O2 C20 C21 C22 -179.3(2)
C19 C20 C21 C22 0.2(4)
C20 C21 C22 C23 1.4(4)
C21 C22 C23 C24 -1.7(4)
C22 C23 C24 C19 0.4(4)
C20 C19 C24 C23 1.1(4)
C18 C19 C24 C23 -177.6(3)
N6 N5 C26 N7 -1.1(3)
C28 N5 C26 N7 -171.5(2)
N6 N5 C26 S2 177.96(19)
C28 N5 C26 S2 7.6(4)
C27 N7 C26 N5 0.4(3)
N8 N7 C26 N5 -173.7(2)
C27 N7 C26 S2 -178.7(2)
N8 N7 C26 S2 7.2(4)
N5 N6 C27 N7 -1.2(3)
N5 N6 C27 C50 179.4(2)
N8 N7 C27 N6 175.6(2)
C26 N7 C27 N6 0.5(3)
N8 N7 C27 C50 -4.9(4)
C26 N7 C27 C50 -180.0(2)
C26 N5 C28 C37 93.8(3)
N6 N5 C28 C37 -76.2(3)
C26 N5 C28 C29 -139.6(2)
N6 N5 C28 C29 50.4(3)
N5 C28 C29 C30 64.9(3)
C37 C28 C29 C30 -172.4(2)
C28 C29 C30 O3 1.3(4)
C28 C29 C30 C31 -178.0(2)
O3 C30 C31 C36 -3.7(4)
C29 C30 C31 C36 175.6(2)
O3 C30 C31 C32 175.7(3)
C29 C30 C31 C32 -5.0(4)
C36 C31 C32 C33 1.0(4)
C30 C31 C32 C33 -178.4(2)
C31 C32 C33 C34 0.0(4)
C32 C33 C34 C35 -1.1(4)
C33 C34 C35 C36 1.2(4)
C34 C35 C36 C31 -0.2(4)
C32 C31 C36 C35 -0.9(4)
C30 C31 C36 C35 178.5(2)
N5 C28 C37 C42 -93.6(3)
C29 C28 C37 C42 142.0(2)
N5 C28 C37 C38 81.7(3)
C29 C28 C37 C38 -42.7(3)
C42 C37 C38 C39 0.8(4)
C28 C37 C38 C39 -174.6(2)
C37 C38 C39 C40 -1.3(4)
C38 C39 C40 C41 0.8(4)
C39 C40 C41 C42 0.2(4)
C40 C41 C42 C37 -0.7(4)
C38 C37 C42 C41 0.2(4)
C28 C37 C42 C41 175.7(2)
N7 N8 C43 C44 177.3(2)
N8 C43 C44 C49 -178.1(3)
N8 C43 C44 C45 0.6(4)
C49 C44 C45 O4 177.7(3)
C43 C44 C45 O4 -1.0(4)
C49 C44 C45 C46 -1.6(4)
C43 C44 C45 C46 179.7(2)
O4 C45 C46 C47 -178.1(3)
C44 C45 C46 C47 1.3(4)
C45 C46 C47 C48 0.1(4)
C46 C47 C48 C49 -1.1(4)
C47 C48 C49 C44 0.7(4)
C45 C44 C49 C48 0.7(4)
C43 C44 C49 C48 179.4(3)
